data_7238586
loop_
_publ_author_name
'Kulikov, Oleg V.'
'Hamilton, Andrew D.'

_publ_section_title
;
 Synthesis of the novel trimeric benzamides---potential inhibitors of
 protein--protein interactions
;
_journal_issue 6
_journal_name_full 'RSC Advances'
_journal_page_first 2454
_journal_paper_doi 10.1039/c2ra01153k
_journal_volume 2
_journal_year 2012
_chemical_formula_moiety 'O5 N2 C21 H26'
_chemical_formula_sum 'C21 H26 N2 O5'
_chemical_formula_weight 386.45
_space_group_IT_number 14
_space_group_name_Hall '-P 2yn'
_space_group_name_H-M_alt 'P 1 21/n 1'
_symmetry_cell_setting monoclinic
_symmetry_Int_Tables_number 14
_symmetry_space_group_name_Hall '-P 2yn'
_symmetry_space_group_name_H-M 'P 1 21/n 1'
_atom_sites_solution_hydrogens geom
_atom_sites_solution_primary direct
_atom_sites_solution_secondary difmap
_cell_angle_alpha 90.0000
_cell_angle_beta 94.065(7)
_cell_angle_gamma 90.0000
_cell_formula_units_Z 4
_cell_length_a 7.28347(15)
_cell_length_b 21.3595(4)
_cell_length_c 12.9832(9)
_cell_measurement_reflns_used 10550
_cell_measurement_temperature 93
_cell_measurement_theta_max 68.28
_cell_measurement_theta_min 2.07
_cell_volume 2014.73(15)
_computing_cell_refinement 'CrystalClear-SM Expert 2.0 r5'
_computing_data_collection 'CrystalClear-SM Expert 2.0 r5 (Rigaku, 2010)'
_computing_data_reduction 'CrystalClear-SM Expert 2.0 r5'
_computing_molecular_graphics 'CrystalStructure 4.0'
_computing_publication_material 'CrystalStructure 4.0 (Rigaku, 2010)'
_computing_structure_refinement 'SHELXL97 (Sheldrick, 1997)'
_computing_structure_solution 'SIR2004 (Burla, et al., 2005)'
_diffrn_ambient_temperature 93
_diffrn_detector_area_resol_mean 10.000
_diffrn_measured_fraction_theta_full 0.982
_diffrn_measured_fraction_theta_max 0.982
_diffrn_measurement_device_type 'Rigaku R-AXIS RAPID imaging plate'
_diffrn_measurement_method \w
_diffrn_radiation_type 'Cu K\a'
_diffrn_radiation_wavelength 1.54187
_diffrn_reflns_av_R_equivalents 0.0420
_diffrn_reflns_limit_h_max 6
_diffrn_reflns_limit_h_min -8
_diffrn_reflns_limit_k_max 24
_diffrn_reflns_limit_k_min -25
_diffrn_reflns_limit_l_max 15
_diffrn_reflns_limit_l_min -15
_diffrn_reflns_number 14291
_diffrn_reflns_theta_full 68.18
_diffrn_reflns_theta_max 68.18
_diffrn_standards_number 0
_exptl_absorpt_coefficient_mu 0.750
_exptl_absorpt_correction_T_max 0.928
_exptl_absorpt_correction_T_min 0.733
_exptl_absorpt_correction_type multi-scan
_exptl_absorpt_process_details
;
Higashi, T. (1995). Program for Absorption Correction.
Rigaku Corporation, Tokyo, Japan.
;
_exptl_crystal_colour colorless
_exptl_crystal_density_diffrn 1.274
_exptl_crystal_density_method 'not measured'
_exptl_crystal_description needle
_exptl_crystal_F_000 824.00
_exptl_crystal_size_max 0.25
_exptl_crystal_size_mid 0.10
_exptl_crystal_size_min 0.10
_refine_diff_density_max 0.290
_refine_diff_density_min -0.260
_refine_ls_extinction_method none
_refine_ls_goodness_of_fit_ref 1.116
_refine_ls_hydrogen_treatment mixed
_refine_ls_number_parameters 265
_refine_ls_number_reflns 3628
_refine_ls_number_restraints 0
_refine_ls_R_factor_gt 0.0455
_refine_ls_shift/su_max 0.000
_refine_ls_structure_factor_coef Fsqd
_refine_ls_weighting_details 'w = 1/[\s^2^(Fo^2^)+(0.0388P)^2^+1.4364P] where P=(Fo^2^+2Fc^2^)/3'
_refine_ls_weighting_scheme calc
_refine_ls_wR_factor_ref 0.1355
_reflns_number_gt 2347
_reflns_number_total 3731
_reflns_threshold_expression F^2^>2.0\s(F^2^)
_cod_data_source_file c2ra01153k.txt
_cod_data_source_block ok11
_cod_original_formula_sum 'O5 N2 C21 H26'
_cod_database_code 7238586

loop_
_symmetry_equiv_pos_site_id
_symmetry_equiv_pos_as_xyz
1 +X,+Y,+Z
2 1/2-X,1/2+Y,1/2-Z
3 -X,-Y,-Z
4 1/2+X,1/2-Y,1/2+Z

loop_
_atom_site_label
_atom_site_type_symbol
_atom_site_fract_x
_atom_site_fract_y
_atom_site_fract_z
_atom_site_U_iso_or_equiv
_atom_site_adp_type
_atom_site_occupancy
_atom_site_symmetry_multiplicity
_atom_site_calc_flag
_atom_site_refinement_flags
O(1) O 1.0669(2) 0.34077(8) 0.02536(13) 0.0294(4) Uani 1.00 4 d .
O(2) O 0.7797(2) 0.12684(8) -0.07557(13) 0.0301(4) Uani 1.00 4 d .
O(3) O 0.8943(3) -0.01770(8) 0.20547(13) 0.0317(5) Uani 1.00 4 d .
O(4) O 0.6215(3) -0.22038(8) 0.04161(14) 0.0350(5) Uani 1.00 4 d .
O(5) O 0.5558(2) -0.19031(8) -0.12260(13) 0.0308(4) Uani 1.00 4 d .
N(1) N 1.0945(3) 0.34158(11) 0.2286(2) 0.0336(6) Uani 1.00 4 d .
N(2) N 0.8457(3) 0.06837(9) 0.06891(17) 0.0254(5) Uani 1.00 4 d .
C(1) C 1.0349(3) 0.28769(12) 0.1798(2) 0.0263(6) Uani 1.00 4 d .
C(2) C 0.9893(4) 0.23446(12) 0.2337(2) 0.0302(6) Uani 1.00 4 d .
C(3) C 0.9298(3) 0.18062(12) 0.18298(19) 0.0271(6) Uani 1.00 4 d .
C(4) C 0.9083(3) 0.17900(11) 0.07505(18) 0.0228(5) Uani 1.00 4 d .
C(5) C 0.9501(3) 0.23277(11) 0.01985(19) 0.0242(6) Uani 1.00 4 d .
C(6) C 1.0132(3) 0.28593(11) 0.07072(18) 0.0236(6) Uani 1.00 4 d .
C(7) C 1.0421(4) 0.34654(12) -0.08579(19) 0.0294(6) Uani 1.00 4 d .
C(8) C 1.1592(4) 0.40169(13) -0.1126(2) 0.0445(8) Uani 1.00 4 d .
C(9) C 0.8410(4) 0.35637(13) -0.1195(2) 0.0368(7) Uani 1.00 4 d .
C(10) C 0.8395(3) 0.12374(11) 0.01608(19) 0.0233(5) Uani 1.00 4 d .
C(11) C 0.7847(3) 0.00856(11) 0.03796(19) 0.0225(5) Uani 1.00 4 d .
C(12) C 0.7020(3) -0.00611(12) -0.05827(19) 0.0248(6) Uani 1.00 4 d .
C(13) C 0.6475(3) -0.06764(11) -0.07950(19) 0.0262(6) Uani 1.00 4 d .
C(14) C 0.6732(3) -0.11361(11) -0.00554(19) 0.0244(6) Uani 1.00 4 d .
C(15) C 0.7553(3) -0.09875(12) 0.09220(19) 0.0257(6) Uani 1.00 4 d .
C(16) C 0.8116(3) -0.03851(11) 0.11340(19) 0.0244(6) Uani 1.00 4 d .
C(17) C 0.9718(4) -0.06175(12) 0.28094(19) 0.0296(6) Uani 1.00 4 d .
C(18) C 1.1278(4) -0.02679(13) 0.3395(2) 0.0396(7) Uani 1.00 4 d .
C(19) C 0.8284(4) -0.08291(13) 0.3517(2) 0.0391(7) Uani 1.00 4 d .
C(20) C 0.6149(3) -0.18005(12) -0.02375(19) 0.0249(6) Uani 1.00 4 d .
C(21) C 0.4984(4) -0.25398(12) -0.1454(2) 0.0335(7) Uani 1.00 4 d .
H(2) H 0.9993 0.2351 0.3070 0.036 Uiso 1.00 4 calc R
H(3) H 0.9032 0.1444 0.2216 0.032 Uiso 1.00 4 calc R
H(5) H 0.9348 0.2326 -0.0534 0.029 Uiso 1.00 4 calc R
H(7) H 1.0879 0.3078 -0.1188 0.035 Uiso 1.00 4 calc R
H(8A) H 1.2880 0.3934 -0.0896 0.053 Uiso 1.00 4 calc R
H(8B) H 1.1170 0.4393 -0.0782 0.053 Uiso 1.00 4 calc R
H(8C) H 1.1487 0.4081 -0.1876 0.053 Uiso 1.00 4 calc R
H(9A) H 0.8241 0.3544 -0.1950 0.044 Uiso 1.00 4 calc R
H(9B) H 0.8015 0.3975 -0.0959 0.044 Uiso 1.00 4 calc R
H(9C) H 0.7672 0.3236 -0.0895 0.044 Uiso 1.00 4 calc R
H(12) H 0.6825 0.0255 -0.1094 0.030 Uiso 1.00 4 calc R
H(13) H 0.5921 -0.0780 -0.1458 0.031 Uiso 1.00 4 calc R
H(15) H 0.7720 -0.1303 0.1437 0.031 Uiso 1.00 4 calc R
H(17) H 1.0219 -0.0988 0.2451 0.035 Uiso 1.00 4 calc R
H(18A) H 1.0787 0.0103 0.3725 0.048 Uiso 1.00 4 calc R
H(18B) H 1.2183 -0.0138 0.2913 0.048 Uiso 1.00 4 calc R
H(18C) H 1.1870 -0.0543 0.3924 0.048 Uiso 1.00 4 calc R
H(19A) H 0.7727 -0.0462 0.3824 0.047 Uiso 1.00 4 calc R
H(19B) H 0.8863 -0.1093 0.4065 0.047 Uiso 1.00 4 calc R
H(19C) H 0.7329 -0.1069 0.3120 0.047 Uiso 1.00 4 calc R
H(21A) H 0.4598 -0.2576 -0.2190 0.040 Uiso 1.00 4 calc R
H(21B) H 0.3951 -0.2649 -0.1044 0.040 Uiso 1.00 4 calc R
H(21C) H 0.6014 -0.2826 -0.1283 0.040 Uiso 1.00 4 calc R
H(2n) H 0.900(4) 0.0701(13) 0.131(2) 0.045(9) Uiso 1.00 4 d .
H(1nb) H 1.131(4) 0.3421(14) 0.295(2) 0.056(10) Uiso 1.00 4 d .
H(1na) H 1.137(4) 0.3749(14) 0.188(2) 0.050(9) Uiso 1.00 4 d .

loop_
_atom_site_aniso_label
_atom_site_aniso_U_11
_atom_site_aniso_U_22
_atom_site_aniso_U_33
_atom_site_aniso_U_12
_atom_site_aniso_U_13
_atom_site_aniso_U_23
O(1) 0.0372(11) 0.0257(9) 0.0250(10) -0.0059(8) 0.0018(8) -0.0019(8)
O(2) 0.0375(11) 0.0262(10) 0.0259(10) -0.0012(8) -0.0023(8) 0.0028(8)
O(3) 0.0443(12) 0.0244(9) 0.0253(10) 0.0011(8) -0.0047(8) 0.0036(8)
O(4) 0.0454(12) 0.0290(10) 0.0316(11) -0.0037(9) 0.0093(9) 0.0056(8)
O(5) 0.0367(11) 0.0230(9) 0.0326(11) -0.0058(8) 0.0015(9) -0.0025(8)
N(1) 0.0413(15) 0.0311(13) 0.0279(14) -0.0019(11) -0.0024(11) -0.0086(11)
N(2) 0.0287(13) 0.0224(11) 0.0249(12) 0.0000(9) 0.0009(10) 0.0015(9)
C(1) 0.0233(14) 0.0277(14) 0.0277(14) 0.0060(11) 0.0001(11) -0.0045(11)
C(2) 0.0332(16) 0.0351(15) 0.0221(14) 0.0070(12) 0.0006(12) -0.0069(11)
C(3) 0.0304(15) 0.0277(14) 0.0231(14) 0.0076(11) 0.0018(11) 0.0033(11)
C(4) 0.0235(14) 0.0210(13) 0.0241(13) 0.0067(10) 0.0025(11) -0.0010(10)
C(5) 0.0235(14) 0.0263(13) 0.0227(13) 0.0036(11) 0.0007(10) -0.0000(11)
C(6) 0.0263(14) 0.0220(13) 0.0226(14) 0.0008(11) 0.0019(11) -0.0015(10)
C(7) 0.0393(17) 0.0289(14) 0.0201(14) -0.0032(12) 0.0028(12) -0.0002(11)
C(8) 0.056(2) 0.0421(18) 0.0366(18) -0.0107(16) 0.0117(15) 0.0003(14)
C(9) 0.0471(19) 0.0319(15) 0.0310(16) -0.0007(13) 0.0002(13) 0.0026(12)
C(10) 0.0208(13) 0.0273(13) 0.0218(13) 0.0039(11) 0.0021(10) 0.0039(10)
C(11) 0.0196(13) 0.0215(13) 0.0270(14) 0.0012(10) 0.0054(10) -0.0010(10)
C(12) 0.0219(14) 0.0294(14) 0.0228(14) 0.0016(11) -0.0011(11) 0.0009(11)
C(13) 0.0232(14) 0.0320(14) 0.0238(14) -0.0010(11) 0.0051(11) -0.0018(11)
C(14) 0.0236(14) 0.0222(13) 0.0281(14) 0.0004(10) 0.0070(11) -0.0001(11)
C(15) 0.0231(14) 0.0289(14) 0.0250(14) 0.0018(11) 0.0018(11) 0.0040(11)
C(16) 0.0275(14) 0.0221(13) 0.0237(14) 0.0013(11) 0.0033(11) 0.0001(10)
C(17) 0.0369(16) 0.0248(14) 0.0266(14) 0.0037(12) 0.0006(12) 0.0048(11)
C(18) 0.0423(19) 0.0430(18) 0.0326(17) -0.0019(14) -0.0044(14) 0.0008(13)
C(19) 0.0522(19) 0.0301(16) 0.0360(17) -0.0022(14) 0.0093(14) 0.0010(12)
C(20) 0.0199(13) 0.0306(14) 0.0245(14) -0.0033(11) 0.0042(11) -0.0076(11)
C(21) 0.0367(17) 0.0266(14) 0.0368(17) -0.0036(12) 0.0004(13) -0.0052(12)

loop_
_atom_type_symbol
_atom_type_description
_atom_type_scat_dispersion_real
_atom_type_scat_dispersion_imag
_atom_type_scat_source
O O 0.049 0.032
;
International Tables for Crystallography
(1992, Vol. C, Tables 4.2.6.8 and 6.1.1.4)
;
N N 0.031 0.018
;
International Tables for Crystallography
(1992, Vol. C, Tables 4.2.6.8 and 6.1.1.4)
;
C C 0.018 0.009
;
International Tables for Crystallography
(1992, Vol. C, Tables 4.2.6.8 and 6.1.1.4)
;
H H 0.000 0.000
;
International Tables for Crystallography
(1992, Vol. C, Table 6.1.1.4)
;

loop_
_geom_angle_atom_site_label_1
_geom_angle_atom_site_label_2
_geom_angle_atom_site_label_3
_geom_angle
_geom_angle_publ_flag
C(6) O(1) C(7) 118.61(18) yes
C(16) O(3) C(17) 120.39(18) yes
C(20) O(5) C(21) 114.69(19) yes
C(10) N(2) C(11) 130.3(2) yes
N(1) C(1) C(2) 122.3(2) yes
N(1) C(1) C(6) 119.6(2) yes
C(2) C(1) C(6) 118.0(2) yes
C(1) C(2) C(3) 121.4(2) yes
C(2) C(3) C(4) 120.5(2) yes
C(3) C(4) C(5) 118.7(2) yes
C(3) C(4) C(10) 123.3(2) yes
C(5) C(4) C(10) 118.0(2) yes
C(4) C(5) C(6) 120.6(2) yes
O(1) C(6) C(1) 112.9(2) yes
O(1) C(6) C(5) 126.2(2) yes
C(1) C(6) C(5) 120.8(2) yes
O(1) C(7) C(8) 105.3(2) yes
O(1) C(7) C(9) 110.5(2) yes
C(8) C(7) C(9) 112.1(2) yes
O(2) C(10) N(2) 121.7(2) yes
O(2) C(10) C(4) 122.6(2) yes
N(2) C(10) C(4) 115.7(2) yes
N(2) C(11) C(12) 125.0(2) yes
N(2) C(11) C(16) 115.2(2) yes
C(12) C(11) C(16) 119.8(2) yes
C(11) C(12) C(13) 119.4(2) yes
C(12) C(13) C(14) 120.8(2) yes
C(13) C(14) C(15) 119.9(2) yes
C(13) C(14) C(20) 122.9(2) yes
C(15) C(14) C(20) 117.2(2) yes
C(14) C(15) C(16) 119.8(2) yes
O(3) C(16) C(11) 113.9(2) yes
O(3) C(16) C(15) 125.7(2) yes
C(11) C(16) C(15) 120.4(2) yes
O(3) C(17) C(18) 105.2(2) yes
O(3) C(17) C(19) 110.7(2) yes
C(18) C(17) C(19) 111.7(2) yes
O(4) C(20) O(5) 123.3(2) yes
O(4) C(20) C(14) 124.7(2) yes
O(5) C(20) C(14) 112.0(2) yes
C(1) N(1) H(1nb) 121.6(20) yes
C(1) N(1) H(1na) 118.6(18) yes
H(1nb) N(1) H(1na) 117(3) yes
C(10) N(2) H(2n) 115.1(19) yes
C(11) N(2) H(2n) 114.6(19) yes
C(1) C(2) H(2) 119.297 yes
C(3) C(2) H(2) 119.306 yes
C(2) C(3) H(3) 119.758 yes
C(4) C(3) H(3) 119.758 yes
C(4) C(5) H(5) 119.710 yes
C(6) C(5) H(5) 119.690 yes
O(1) C(7) H(7) 109.618 yes
C(8) C(7) H(7) 109.614 yes
C(9) C(7) H(7) 109.621 yes
C(7) C(8) H(8A) 109.470 yes
C(7) C(8) H(8B) 109.479 yes
C(7) C(8) H(8C) 109.473 yes
H(8A) C(8) H(8B) 109.470 yes
H(8A) C(8) H(8C) 109.471 yes
H(8B) C(8) H(8C) 109.464 yes
C(7) C(9) H(9A) 109.470 yes
C(7) C(9) H(9B) 109.476 yes
C(7) C(9) H(9C) 109.462 yes
H(9A) C(9) H(9B) 109.487 yes
H(9A) C(9) H(9C) 109.460 yes
H(9B) C(9) H(9C) 109.471 yes
C(11) C(12) H(12) 120.288 yes
C(13) C(12) H(12) 120.287 yes
C(12) C(13) H(13) 119.621 yes
C(14) C(13) H(13) 119.610 yes
C(14) C(15) H(15) 120.114 yes
C(16) C(15) H(15) 120.116 yes
O(3) C(17) H(17) 109.730 yes
C(18) C(17) H(17) 109.731 yes
C(19) C(17) H(17) 109.730 yes
C(17) C(18) H(18A) 109.466 yes
C(17) C(18) H(18B) 109.475 yes
C(17) C(18) H(18C) 109.471 yes
H(18A) C(18) H(18B) 109.468 yes
H(18A) C(18) H(18C) 109.473 yes
H(18B) C(18) H(18C) 109.475 yes
C(17) C(19) H(19A) 109.464 yes
C(17) C(19) H(19B) 109.472 yes
C(17) C(19) H(19C) 109.470 yes
H(19A) C(19) H(19B) 109.477 yes
H(19A) C(19) H(19C) 109.473 yes
H(19B) C(19) H(19C) 109.472 yes
O(5) C(21) H(21A) 109.480 yes
O(5) C(21) H(21B) 109.473 yes
O(5) C(21) H(21C) 109.471 yes
H(21A) C(21) H(21B) 109.466 yes
H(21A) C(21) H(21C) 109.468 yes
H(21B) C(21) H(21C) 109.469 yes

loop_
_geom_bond_atom_site_label_1
_geom_bond_atom_site_label_2
_geom_bond_distance
_geom_bond_publ_flag
O(1) C(6) 1.380(3) yes
O(1) C(7) 1.447(3) yes
O(2) C(10) 1.240(3) yes
O(3) C(16) 1.374(3) yes
O(3) C(17) 1.444(3) yes
O(4) C(20) 1.208(3) yes
O(5) C(20) 1.342(3) yes
O(5) C(21) 1.447(3) yes
N(1) C(1) 1.370(3) yes
N(2) C(10) 1.366(3) yes
N(2) C(11) 1.402(3) yes
C(1) C(2) 1.387(4) yes
C(1) C(6) 1.414(3) yes
C(2) C(3) 1.379(4) yes
C(3) C(4) 1.399(3) yes
C(4) C(5) 1.399(3) yes
C(4) C(10) 1.475(3) yes
C(5) C(6) 1.376(3) yes
C(7) C(8) 1.509(4) yes
C(7) C(9) 1.514(4) yes
C(11) C(12) 1.384(3) yes
C(11) C(16) 1.408(3) yes
C(12) C(13) 1.395(3) yes
C(13) C(14) 1.377(3) yes
C(14) C(15) 1.400(3) yes
C(14) C(20) 1.495(3) yes
C(15) C(16) 1.372(3) yes
C(17) C(18) 1.518(4) yes
C(17) C(19) 1.508(4) yes
N(1) H(1nb) 0.89(3) yes
N(1) H(1na) 0.95(3) yes
N(2) H(2n) 0.87(3) yes
C(2) H(2) 0.950 yes
C(3) H(3) 0.950 yes
C(5) H(5) 0.950 yes
C(7) H(7) 1.000 yes
C(8) H(8A) 0.980 yes
C(8) H(8B) 0.980 yes
C(8) H(8C) 0.980 yes
C(9) H(9A) 0.980 yes
C(9) H(9B) 0.980 yes
C(9) H(9C) 0.980 yes
C(12) H(12) 0.950 yes
C(13) H(13) 0.950 yes
C(15) H(15) 0.950 yes
C(17) H(17) 1.000 yes
C(18) H(18A) 0.980 yes
C(18) H(18B) 0.980 yes
C(18) H(18C) 0.980 yes
C(19) H(19A) 0.980 yes
C(19) H(19B) 0.980 yes
C(19) H(19C) 0.980 yes
C(21) H(21A) 0.980 yes
C(21) H(21B) 0.980 yes
C(21) H(21C) 0.980 yes

loop_
_geom_contact_atom_site_label_1
_geom_contact_atom_site_label_2
_geom_contact_distance
_geom_contact_publ_flag
_geom_contact_site_symmetry_2
O(1) N(1) 2.632(3) yes .
O(2) C(5) 2.824(3) yes .
O(2) C(11) 2.924(3) yes .
O(2) C(12) 2.907(3) yes .
O(3) N(2) 2.561(3) yes .
O(4) C(15) 2.836(3) yes .
O(4) C(21) 2.628(3) yes .
O(5) C(13) 2.752(3) yes .
N(2) C(3) 2.862(3) yes .
C(1) C(4) 2.813(3) yes .
C(2) C(5) 2.771(4) yes .
C(3) C(6) 2.771(3) yes .
C(5) C(7) 2.892(4) yes .
C(5) C(9) 3.267(4) yes .
C(6) C(9) 3.082(4) yes .
C(10) C(12) 3.081(3) yes .
C(11) C(14) 2.779(3) yes .
C(12) C(15) 2.788(4) yes .
C(13) C(16) 2.768(3) yes .
C(15) C(17) 2.927(3) yes .
C(15) C(19) 3.390(4) yes .
C(16) C(19) 3.229(4) yes .
O(1) O(4) 3.578(3) yes 3_755
O(2) O(4) 3.592(3) yes 3_655
O(2) N(1) 2.873(3) yes 4_454
O(2) C(14) 3.544(3) yes 3_655
O(2) C(15) 3.462(3) yes 3_755
O(2) C(16) 3.588(3) yes 3_755
O(2) C(20) 3.426(3) yes 3_655
O(4) O(1) 3.578(3) yes 3_755
O(4) O(2) 3.592(3) yes 3_655
O(4) C(2) 3.229(3) yes 2_645
O(4) C(5) 3.286(3) yes 3_755
O(4) C(6) 3.423(3) yes 3_755
O(5) C(3) 3.574(3) yes 3_655
O(5) C(4) 3.487(3) yes 3_655
O(5) C(10) 3.576(3) yes 3_655
N(1) O(2) 2.873(3) yes 4_555
N(1) C(19) 3.566(4) yes 2_655
N(2) C(11) 3.521(3) yes 3_755
N(2) C(12) 3.564(3) yes 3_755
C(1) C(21) 3.534(4) yes 3_755
C(2) O(4) 3.229(3) yes 2_655
C(3) O(5) 3.574(3) yes 3_655
C(3) C(21) 3.493(4) yes 3_655
C(4) O(5) 3.487(3) yes 3_655
C(4) C(14) 3.528(3) yes 3_755
C(4) C(20) 3.582(3) yes 3_755
C(4) C(21) 3.544(4) yes 3_655
C(5) O(4) 3.286(3) yes 3_755
C(5) C(20) 3.360(3) yes 3_755
C(6) O(4) 3.423(3) yes 3_755
C(10) O(5) 3.576(3) yes 3_655
C(10) C(14) 3.568(3) yes 3_755
C(10) C(15) 3.400(4) yes 3_755
C(10) C(20) 3.529(3) yes 3_655
C(11) N(2) 3.521(3) yes 3_755
C(11) C(11) 3.37297(12) yes 3_755
C(11) C(12) 3.574(3) yes 3_655
C(11) C(13) 3.469(3) yes 3_655
C(12) N(2) 3.564(3) yes 3_755
C(12) C(11) 3.574(3) yes 3_655
C(12) C(12) 3.41280(17) yes 3_655
C(12) C(13) 3.579(4) yes 3_655
C(13) C(11) 3.469(3) yes 3_655
C(13) C(12) 3.579(4) yes 3_655
C(14) O(2) 3.544(3) yes 3_655
C(14) C(4) 3.528(3) yes 3_755
C(14) C(10) 3.568(3) yes 3_755
C(15) O(2) 3.462(3) yes 3_755
C(15) C(10) 3.400(4) yes 3_755
C(16) O(2) 3.588(3) yes 3_755
C(19) N(1) 3.566(4) yes 2_645
C(20) O(2) 3.426(3) yes 3_655
C(20) C(4) 3.582(3) yes 3_755
C(20) C(5) 3.360(3) yes 3_755
C(20) C(10) 3.529(3) yes 3_655
C(21) C(1) 3.534(4) yes 3_755
C(21) C(3) 3.493(4) yes 3_655
C(21) C(4) 3.544(4) yes 3_655
O(1) H(5) 2.6780 yes .
O(1) H(8A) 2.5353 yes .
O(1) H(8B) 2.5374 yes .
O(1) H(8C) 3.2095 yes .
O(1) H(9A) 3.2677 yes .
O(1) H(9B) 2.6927 yes .
O(1) H(9C) 2.5811 yes .
O(1) H(1nb) 3.50(3) yes .
O(1) H(1na) 2.26(3) yes .
O(2) H(5) 2.5329 yes .
O(2) H(12) 2.3107 yes .
O(2) H(2n) 3.01(3) yes .
O(3) H(3) 3.4686 yes .
O(3) H(15) 2.6679 yes .
O(3) H(18A) 2.5394 yes .
O(3) H(18B) 2.5386 yes .
O(3) H(18C) 3.2109 yes .
O(3) H(19A) 2.5932 yes .
O(3) H(19B) 3.2658 yes .
O(3) H(19C) 2.6753 yes .
O(3) H(2n) 2.11(3) yes .
O(4) H(15) 2.5409 yes .
O(4) H(21A) 3.5927 yes .
O(4) H(21B) 2.6021 yes .
O(4) H(21C) 2.5704 yes .
O(5) H(13) 2.4352 yes .
N(1) H(2) 2.6059 yes .
N(2) H(3) 2.5739 yes .
N(2) H(12) 2.6877 yes .
C(1) H(3) 3.2648 yes .
C(1) H(5) 3.2818 yes .
C(2) H(1nb) 2.62(3) yes .
C(2) H(1na) 3.25(3) yes .
C(3) H(5) 3.2665 yes .
C(3) H(2n) 2.46(3) yes .
C(4) H(2) 3.2652 yes .
C(4) H(2n) 2.44(3) yes .
C(5) H(3) 3.2667 yes .
C(5) H(7) 2.6599 yes .
C(5) H(9C) 2.6993 yes .
C(6) H(2) 3.2624 yes .
C(6) H(7) 2.6002 yes .
C(6) H(9B) 3.5014 yes .
C(6) H(9C) 2.7668 yes .
C(6) H(1nb) 3.21(3) yes .
C(6) H(1na) 2.56(3) yes .
C(7) H(5) 2.5996 yes .
C(8) H(9A) 2.7842 yes .
C(8) H(9B) 2.6313 yes .
C(8) H(9C) 3.3388 yes .
C(9) H(5) 2.8475 yes .
C(9) H(8A) 3.3462 yes .
C(9) H(8B) 2.7042 yes .
C(9) H(8C) 2.7033 yes .
C(10) H(3) 2.7122 yes .
C(10) H(5) 2.6059 yes .
C(10) H(12) 2.8471 yes .
C(11) H(13) 3.2556 yes .
C(11) H(15) 3.2713 yes .
C(12) H(2n) 3.20(3) yes .
C(13) H(15) 3.2606 yes .
C(14) H(12) 3.2650 yes .
C(15) H(13) 3.2611 yes .
C(15) H(17) 2.6767 yes .
C(15) H(19C) 2.8753 yes .
C(16) H(12) 3.2763 yes .
C(16) H(17) 2.5607 yes .
C(16) H(19A) 3.5283 yes .
C(16) H(19C) 3.0530 yes .
C(16) H(2n) 2.41(3) yes .
C(17) H(15) 2.6589 yes .
C(17) H(2n) 3.44(3) yes .
C(18) H(19A) 2.7162 yes .
C(18) H(19B) 2.6788 yes .
C(18) H(19C) 3.3441 yes .
C(19) H(15) 2.8858 yes .
C(19) H(18A) 2.7002 yes .
C(19) H(18B) 3.3426 yes .
C(19) H(18C) 2.6987 yes .
C(20) H(13) 2.6935 yes .
C(20) H(15) 2.6098 yes .
C(20) H(21A) 3.1694 yes .
C(20) H(21B) 2.5889 yes .
C(20) H(21C) 2.5744 yes .
H(2) H(3) 2.3161 yes .
H(2) H(1nb) 2.4864 yes .
H(2) H(1na) 3.5384 yes .
H(3) H(2n) 1.9778 yes .
H(5) H(7) 2.1634 yes .
H(5) H(9A) 3.2527 yes .
H(5) H(9C) 2.3255 yes .
H(7) H(8A) 2.3525 yes .
H(7) H(8B) 2.8631 yes .
H(7) H(8C) 2.3751 yes .
H(7) H(9A) 2.3209 yes .
H(7) H(9B) 2.8628 yes .
H(7) H(9C) 2.4172 yes .
H(8A) H(9B) 3.5396 yes .
H(8B) H(9A) 3.1118 yes .
H(8B) H(9B) 2.4606 yes .
H(8B) H(9C) 3.5448 yes .
H(8C) H(9A) 2.6242 yes .
H(8C) H(9B) 2.8794 yes .
H(12) H(13) 2.3434 yes .
H(12) H(2n) 3.5255 yes .
H(15) H(17) 2.2716 yes .
H(15) H(19A) 3.5819 yes .
H(15) H(19B) 3.4834 yes .
H(15) H(19C) 2.2795 yes .
H(17) H(18A) 2.8703 yes .
H(17) H(18B) 2.3620 yes .
H(17) H(18C) 2.3840 yes .
H(17) H(19A) 2.8626 yes .
H(17) H(19B) 2.3896 yes .
H(17) H(19C) 2.3401 yes .
H(18A) H(19A) 2.5463 yes .
H(18A) H(19B) 2.9622 yes .
H(18A) H(19C) 3.5980 yes .
H(18A) H(2n) 3.5502 yes .
H(18B) H(19A) 3.5997 yes .
H(18B) H(19B) 3.5716 yes .
H(18B) H(2n) 3.5011 yes .
H(18C) H(19A) 3.0164 yes .
H(18C) H(19B) 2.5045 yes .
H(18C) H(19C) 3.5785 yes .
O(1) H(18C) 3.0179 yes 2_755
O(1) H(19C) 3.3362 yes 2_655
O(1) H(21C) 2.9517 yes 3_755
O(2) H(15) 3.4439 yes 3_755
O(2) H(17) 2.7823 yes 3_755
O(2) H(1nb) 2.04(3) yes 4_454
O(2) H(1na) 3.17(3) yes 4_454
O(3) H(8C) 3.3102 yes 4_455
O(3) H(12) 3.4099 yes 3_755
O(4) H(2) 2.4054 yes 2_645
O(4) H(5) 3.2355 yes 3_755
O(4) H(7) 2.9450 yes 3_755
O(4) H(1nb) 3.19(3) yes 2_645
O(5) H(7) 3.4450 yes 2_644
O(5) H(8C) 3.4923 yes 2_644
O(5) H(9A) 2.7527 yes 2_644
N(1) H(12) 3.5651 yes 4_555
N(1) H(15) 3.2969 yes 2_655
N(1) H(17) 3.0670 yes 2_755
N(1) H(18B) 3.3929 yes 2_755
N(1) H(18C) 3.2094 yes 2_755
N(1) H(19C) 2.6454 yes 2_655
N(1) H(21C) 2.9321 yes 3_755
N(2) H(8C) 3.5986 yes 4_455
N(2) H(13) 3.4144 yes 3_655
C(1) H(19C) 2.9855 yes 2_655
C(1) H(21B) 3.2511 yes 3_655
C(1) H(21C) 2.7803 yes 3_755
C(2) H(9A) 3.1755 yes 4_555
C(2) H(9C) 3.2015 yes 4_555
C(2) H(21A) 3.3006 yes 3_655
C(2) H(21B) 3.2269 yes 3_655
C(2) H(21C) 3.5202 yes 3_755
C(3) H(8A) 3.5658 yes 4_455
C(3) H(8C) 3.3313 yes 4_455
C(3) H(9A) 3.2670 yes 4_555
C(3) H(21A) 3.3416 yes 3_655
C(3) H(21B) 3.0883 yes 3_655
C(4) H(21B) 2.9177 yes 3_655
C(5) H(21B) 2.8964 yes 3_655
C(6) H(19C) 3.3403 yes 2_655
C(6) H(21B) 3.0697 yes 3_655
C(6) H(21C) 2.8546 yes 3_755
C(7) H(21A) 3.3715 yes 2_654
C(8) H(3) 3.0491 yes 4_554
C(8) H(13) 3.5446 yes 2_654
C(8) H(18C) 3.1405 yes 2_755
C(8) H(19A) 3.1980 yes 4_554
C(9) H(2) 3.2536 yes 4_454
C(9) H(13) 3.4209 yes 2_654
C(9) H(18A) 3.4270 yes 4_454
C(9) H(19B) 3.4025 yes 2_655
C(9) H(21A) 3.5860 yes 2_654
C(10) H(1nb) 3.23(3) yes 4_454
C(11) H(13) 3.4979 yes 3_655
C(12) H(18B) 3.1501 yes 3_755
C(12) H(2n) 3.40(3) yes 3_755
C(13) H(9A) 3.3879 yes 2_644
C(13) H(18B) 3.4536 yes 3_755
C(13) H(2n) 3.41(3) yes 3_755
C(15) H(12) 3.5732 yes 3_655
C(15) H(1nb) 3.50(3) yes 2_645
C(17) H(12) 3.5630 yes 3_755
C(17) H(1na) 3.16(3) yes 2_745
C(18) H(8B) 3.5732 yes 2_745
C(18) H(9B) 3.1279 yes 4_555
C(18) H(12) 3.3787 yes 3_755
C(18) H(1na) 2.75(3) yes 2_745
C(19) H(8B) 3.5788 yes 4_455
C(19) H(9B) 3.3985 yes 2_645
C(19) H(21B) 3.3307 yes 4_545
C(19) H(21C) 3.4936 yes 4_545
C(19) H(1na) 3.51(3) yes 2_645
C(20) H(2) 3.4966 yes 2_645
C(20) H(5) 3.5436 yes 3_755
C(21) H(7) 3.3512 yes 2_644
C(21) H(9A) 3.4201 yes 2_644
C(21) H(17) 3.4601 yes 4_444
C(21) H(19B) 3.1182 yes 4_444
C(21) H(19C) 3.5670 yes 4_444
H(2) O(4) 2.4054 yes 2_655
H(2) C(9) 3.2536 yes 4_555
H(2) C(20) 3.4966 yes 2_655
H(2) H(7) 3.3401 yes 4_455
H(2) H(8A) 3.4641 yes 4_455
H(2) H(9A) 3.0427 yes 4_555
H(2) H(9C) 2.6106 yes 4_555
H(2) H(15) 3.5726 yes 2_655
H(2) H(21A) 3.4895 yes 3_655
H(3) C(8) 3.0491 yes 4_455
H(3) H(7) 3.3587 yes 4_455
H(3) H(8A) 2.7661 yes 4_455
H(3) H(8C) 2.5284 yes 4_455
H(3) H(9A) 3.1785 yes 4_555
H(3) H(9C) 3.5481 yes 4_555
H(3) H(21A) 3.5821 yes 3_655
H(5) O(4) 3.2355 yes 3_755
H(5) C(20) 3.5436 yes 3_755
H(5) H(15) 3.3268 yes 3_755
H(5) H(21A) 3.1114 yes 2_654
H(5) H(21B) 3.3385 yes 3_655
H(5) H(1nb) 3.2698 yes 4_454
H(7) O(4) 2.9450 yes 3_755
H(7) O(5) 3.4450 yes 2_654
H(7) C(21) 3.3512 yes 2_654
H(7) H(2) 3.3401 yes 4_554
H(7) H(3) 3.3587 yes 4_554
H(7) H(21A) 2.5301 yes 2_654
H(8A) C(3) 3.5658 yes 4_554
H(8A) H(2) 3.4641 yes 4_554
H(8A) H(3) 2.7661 yes 4_554
H(8A) H(18A) 3.0170 yes 4_554
H(8A) H(18C) 2.7884 yes 2_755
H(8A) H(19A) 3.2850 yes 4_554
H(8A) H(19B) 3.2382 yes 2_755
H(8B) C(18) 3.5732 yes 2_755
H(8B) C(19) 3.5788 yes 4_554
H(8B) H(18C) 2.7178 yes 2_755
H(8B) H(19A) 2.6167 yes 4_554
H(8C) O(3) 3.3102 yes 4_554
H(8C) O(5) 3.4923 yes 2_654
H(8C) N(2) 3.5986 yes 4_554
H(8C) C(3) 3.3313 yes 4_554
H(8C) H(3) 2.5284 yes 4_554
H(8C) H(13) 2.7037 yes 2_654
H(8C) H(19A) 3.1978 yes 4_554
H(8C) H(2n) 3.1215 yes 4_554
H(9A) O(5) 2.7527 yes 2_654
H(9A) C(2) 3.1755 yes 4_454
H(9A) C(3) 3.2670 yes 4_454
H(9A) C(13) 3.3879 yes 2_654
H(9A) C(21) 3.4201 yes 2_654
H(9A) H(2) 3.0427 yes 4_454
H(9A) H(3) 3.1785 yes 4_454
H(9A) H(13) 2.6298 yes 2_654
H(9A) H(18A) 3.5416 yes 4_454
H(9A) H(18B) 3.4942 yes 4_454
H(9A) H(21A) 3.1133 yes 2_654
H(9B) C(18) 3.1279 yes 4_454
H(9B) C(19) 3.3985 yes 2_655
H(9B) H(13) 3.5347 yes 2_654
H(9B) H(18A) 2.5668 yes 4_454
H(9B) H(18B) 2.9261 yes 4_454
H(9B) H(18C) 3.4515 yes 4_454
H(9B) H(19A) 3.1030 yes 2_655
H(9B) H(19B) 2.9012 yes 2_655
H(9C) C(2) 3.2015 yes 4_454
H(9C) H(2) 2.6106 yes 4_454
H(9C) H(3) 3.5481 yes 4_454
H(9C) H(19B) 3.0530 yes 2_655
H(9C) H(21B) 3.1190 yes 3_655
H(12) O(3) 3.4099 yes 3_755
H(12) N(1) 3.5651 yes 4_454
H(12) C(15) 3.5732 yes 3_655
H(12) C(17) 3.5630 yes 3_755
H(12) C(18) 3.3787 yes 3_755
H(12) H(17) 3.2756 yes 3_755
H(12) H(18B) 2.5305 yes 3_755
H(12) H(1nb) 3.1010 yes 4_454
H(12) H(1na) 3.3815 yes 4_454
H(13) N(2) 3.4144 yes 3_655
H(13) C(8) 3.5446 yes 2_644
H(13) C(9) 3.4209 yes 2_644
H(13) C(11) 3.4979 yes 3_655
H(13) H(8C) 2.7037 yes 2_644
H(13) H(9A) 2.6298 yes 2_644
H(13) H(9B) 3.5347 yes 2_644
H(13) H(18B) 3.1131 yes 3_755
H(15) O(2) 3.4439 yes 3_755
H(15) N(1) 3.2969 yes 2_645
H(15) H(2) 3.5726 yes 2_645
H(15) H(5) 3.3268 yes 3_755
H(15) H(21A) 3.2306 yes 4_545
H(15) H(1nb) 3.1495 yes 2_645
H(17) O(2) 2.7823 yes 3_755
H(17) N(1) 3.0670 yes 2_745
H(17) C(21) 3.4601 yes 4_545
H(17) H(12) 3.2756 yes 3_755
H(17) H(21A) 3.1391 yes 4_545
H(17) H(21C) 3.0535 yes 4_545
H(17) H(1nb) 2.9070 yes 2_745
H(17) H(1na) 2.6366 yes 2_745
H(18A) C(9) 3.4270 yes 4_555
H(18A) H(8A) 3.0170 yes 4_455
H(18A) H(9A) 3.5416 yes 4_555
H(18A) H(9B) 2.5668 yes 4_555
H(18A) H(19A) 3.3762 yes 3_756
H(18A) H(19B) 3.5601 yes 3_756
H(18B) N(1) 3.3929 yes 2_745
H(18B) C(12) 3.1501 yes 3_755
H(18B) C(13) 3.4536 yes 3_755
H(18B) H(9A) 3.4942 yes 4_555
H(18B) H(9B) 2.9261 yes 4_555
H(18B) H(12) 2.5305 yes 3_755
H(18B) H(13) 3.1131 yes 3_755
H(18B) H(1nb) 3.4807 yes 2_745
H(18B) H(1na) 2.6072 yes 2_745
H(18C) O(1) 3.0179 yes 2_745
H(18C) N(1) 3.2094 yes 2_745
H(18C) C(8) 3.1405 yes 2_745
H(18C) H(8A) 2.7884 yes 2_745
H(18C) H(8B) 2.7178 yes 2_745
H(18C) H(9B) 3.4515 yes 4_555
H(18C) H(21C) 3.5482 yes 4_545
H(18C) H(1na) 2.2847 yes 2_745
H(19A) C(8) 3.1980 yes 4_455
H(19A) H(8A) 3.2850 yes 4_455
H(19A) H(8B) 2.6167 yes 4_455
H(19A) H(8C) 3.1978 yes 4_455
H(19A) H(9B) 3.1030 yes 2_645
H(19A) H(18A) 3.3762 yes 3_756
H(19A) H(1na) 3.4889 yes 2_645
H(19B) C(9) 3.4025 yes 2_645
H(19B) C(21) 3.1182 yes 4_545
H(19B) H(8A) 3.2382 yes 2_745
H(19B) H(9B) 2.9012 yes 2_645
H(19B) H(9C) 3.0530 yes 2_645
H(19B) H(18A) 3.5601 yes 3_756
H(19B) H(21A) 3.3377 yes 4_545
H(19B) H(21B) 2.6917 yes 4_545
H(19B) H(21C) 2.8444 yes 4_545
H(19C) O(1) 3.3362 yes 2_645
H(19C) N(1) 2.6454 yes 2_645
H(19C) C(1) 2.9855 yes 2_645
H(19C) C(6) 3.3403 yes 2_645
H(19C) C(21) 3.5670 yes 4_545
H(19C) H(21A) 3.3705 yes 4_545
H(19C) H(21B) 3.1455 yes 4_545
H(19C) H(1nb) 3.1016 yes 2_645
H(19C) H(1na) 2.7188 yes 2_645
H(21A) C(2) 3.3006 yes 3_655
H(21A) C(3) 3.3416 yes 3_655
H(21A) C(7) 3.3715 yes 2_644
H(21A) C(9) 3.5860 yes 2_644
H(21A) H(2) 3.4895 yes 3_655
H(21A) H(3) 3.5821 yes 3_655
H(21A) H(5) 3.1114 yes 2_644
H(21A) H(7) 2.5301 yes 2_644
H(21A) H(9A) 3.1133 yes 2_644
H(21A) H(15) 3.2306 yes 4_444
H(21A) H(17) 3.1391 yes 4_444
H(21A) H(19B) 3.3377 yes 4_444
H(21A) H(19C) 3.3705 yes 4_444
H(21B) C(1) 3.2511 yes 3_655
H(21B) C(2) 3.2269 yes 3_655
H(21B) C(3) 3.0883 yes 3_655
H(21B) C(4) 2.9177 yes 3_655
H(21B) C(5) 2.8964 yes 3_655
H(21B) C(6) 3.0697 yes 3_655
H(21B) C(19) 3.3307 yes 4_444
H(21B) H(5) 3.3385 yes 3_655
H(21B) H(9C) 3.1190 yes 3_655
H(21B) H(19B) 2.6917 yes 4_444
H(21B) H(19C) 3.1455 yes 4_444
H(21C) O(1) 2.9517 yes 3_755
H(21C) N(1) 2.9321 yes 3_755
H(21C) C(1) 2.7803 yes 3_755
H(21C) C(2) 3.5202 yes 3_755
H(21C) C(6) 2.8546 yes 3_755
H(21C) C(19) 3.4936 yes 4_444
H(21C) H(17) 3.0535 yes 4_444
H(21C) H(18C) 3.5482 yes 4_444
H(21C) H(19B) 2.8444 yes 4_444
H(21C) H(1nb) 3.2727 yes 3_755
H(21C) H(1na) 2.8887 yes 3_755
H(2n) C(12) 3.40(3) yes 3_755
H(2n) C(13) 3.41(3) yes 3_755
H(2n) H(8C) 3.1215 yes 4_455
H(1nb) O(2) 2.04(3) yes 4_555
H(1nb) O(4) 3.19(3) yes 2_655
H(1nb) C(10) 3.23(3) yes 4_555
H(1nb) C(15) 3.50(3) yes 2_655
H(1nb) H(5) 3.2698 yes 4_555
H(1nb) H(12) 3.1010 yes 4_555
H(1nb) H(15) 3.1495 yes 2_655
H(1nb) H(17) 2.9070 yes 2_755
H(1nb) H(18B) 3.4807 yes 2_755
H(1nb) H(19C) 3.1016 yes 2_655
H(1nb) H(21C) 3.2727 yes 3_755
H(1na) O(2) 3.17(3) yes 4_555
H(1na) C(17) 3.16(3) yes 2_755
H(1na) C(18) 2.75(3) yes 2_755
H(1na) C(19) 3.51(3) yes 2_655
H(1na) H(12) 3.3815 yes 4_555
H(1na) H(17) 2.6366 yes 2_755
H(1na) H(18B) 2.6072 yes 2_755
H(1na) H(18C) 2.2847 yes 2_755
H(1na) H(19A) 3.4889 yes 2_655
H(1na) H(19C) 2.7188 yes 2_655
H(1na) H(21C) 2.8887 yes 3_755

loop_
_geom_hbond_atom_site_label_D
_geom_hbond_atom_site_label_H
_geom_hbond_atom_site_label_A
_geom_hbond_site_symmetry_A
_geom_hbond_distance_DA
_geom_hbond_distance_DH
_geom_hbond_distance_HA
_geom_hbond_angle_DHA
_geom_hbond_publ_flag
N(1) H(1nb) O(2) 4_555 2.873(3) 0.886 2.04(3) 155(3) no
N(1) H(1na) O(1) . 2.632(3) 0.949 2.26(3) 103(2) no
N(2) H(2n) O(3) . 2.561(3) 0.869 2.11(3) 111(2) no

loop_
_geom_torsion_atom_site_label_1
_geom_torsion_atom_site_label_2
_geom_torsion_atom_site_label_3
_geom_torsion_atom_site_label_4
_geom_torsion
_geom_torsion_publ_flag
C(6) O(1) C(7) C(9) 74.2(2) no
C(7) O(1) C(6) C(5) 5.6(3) no
C(16) O(3) C(17) C(18) 151.13(19) no
C(16) O(3) C(17) C(19) -88.1(2) no
C(17) O(3) C(16) C(15) 15.8(3) no
C(21) O(5) C(20) O(4) 0.5(3) no
C(10) N(2) C(11) C(12) 0.1(4) no
C(11) N(2) C(10) O(2) -3.2(4) no
N(1) C(1) C(6) O(1) 3.3(3) no
C(2) C(1) C(6) C(5) -0.5(3) no
C(6) C(1) C(2) C(3) 1.9(4) no
C(1) C(2) C(3) C(4) -2.0(4) no
C(2) C(3) C(4) C(5) 0.6(3) no
C(3) C(4) C(5) C(6) 0.8(3) no
C(3) C(4) C(10) N(2) -17.7(3) no
C(5) C(4) C(10) O(2) -16.3(3) no
C(4) C(5) C(6) C(1) -0.8(4) no
N(2) C(11) C(16) O(3) -0.2(3) no
C(12) C(11) C(16) C(15) -0.3(4) no
C(16) C(11) C(12) C(13) -0.5(3) no
C(11) C(12) C(13) C(14) 0.8(3) no
C(12) C(13) C(14) C(15) -0.2(4) no
C(13) C(14) C(15) C(16) -0.7(4) no
C(13) C(14) C(20) O(5) 7.2(3) no
C(15) C(14) C(20) O(4) 5.6(4) no
C(14) C(15) C(16) C(11) 0.9(4) no
